data_1548515
loop_
_publ_author_name
'Thomas, Santana A. L.'
'von Salm, Jacqueline L.'
'Clark, Shane'
'Ferlita, Steve'
'Nemani, Prasanth'
'Azhari, Ala'
'Rice, Christopher A.'
'Wilson, Nerida G.'
'Kyle, Dennis E.'
'Baker, Bill J.'

_publ_section_title
;
 Keikipukalides, Furanocembrane Diterpenes from the Antarctic Deep Sea
 Octocoral Plumarella delicatissima
;
_journal_name_full 'Journal of Natural Products'
_journal_paper_doi 10.1021/acs.jnatprod.7b00732
_journal_year 2017
_chemical_absolute_configuration ad
_chemical_formula_moiety 'C20 H20 O6'
_chemical_formula_sum 'C20 H20 O6'
_chemical_formula_weight 356.36
_space_group_crystal_system orthorhombic
_space_group_IT_number 19
_space_group_name_Hall 'P 2ac 2ab'
_space_group_name_H-M_alt 'P 21 21 21'
_symmetry_space_group_name_Hall 'P 2ac 2ab'
_symmetry_space_group_name_H-M 'P 21 21 21'
_atom_sites_solution_hydrogens mixed
_audit_creation_date 2017-05-26
_audit_creation_method
;
Olex2 1.2
(compiled 2017.03.28 svn.r3405 for OlexSys, GUI svn.r5337)
;
_cell_angle_alpha 90
_cell_angle_beta 90
_cell_angle_gamma 90
_cell_formula_units_Z 4
_cell_length_a 6.74700(10)
_cell_length_b 13.2449(3)
_cell_length_c 18.8700(4)
_cell_measurement_reflns_used 9945
_cell_measurement_temperature 100(2)
_cell_measurement_theta_max 76.69
_cell_measurement_theta_min 4.08
_cell_volume 1686.29(6)
_computing_cell_refinement 'SAINT v8.37A (Bruker, 2015)'
_computing_data_reduction 'SAINT v8.37A (Bruker, 2015)'
_computing_molecular_graphics 'Olex2 (Dolomanov et al., 2009)'
_computing_publication_material 'Olex2 (Dolomanov et al., 2009)'
_computing_structure_refinement 'XL (Sheldrick, 2008)'
_diffrn_ambient_temperature 100.0
_diffrn_measured_fraction_theta_full 1.000
_diffrn_measured_fraction_theta_max 0.996
_diffrn_measurement_device_type 'Bruker D8 Venture PHOTON 100 CMOS'
_diffrn_measurement_method 'omega scans'
_diffrn_radiation_monochromator mirrors
_diffrn_radiation_type CuK\a
_diffrn_radiation_wavelength 1.54178
_diffrn_reflns_av_R_equivalents 0.0710
_diffrn_reflns_av_unetI/netI 0.0356
_diffrn_reflns_Laue_measured_fraction_full 1.000
_diffrn_reflns_Laue_measured_fraction_max 0.996
_diffrn_reflns_limit_h_max 8
_diffrn_reflns_limit_h_min -8
_diffrn_reflns_limit_k_max 16
_diffrn_reflns_limit_k_min -15
_diffrn_reflns_limit_l_max 23
_diffrn_reflns_limit_l_min -23
_diffrn_reflns_number 25739
_diffrn_reflns_point_group_measured_fraction_full 1.000
_diffrn_reflns_point_group_measured_fraction_max 0.992
_diffrn_reflns_theta_full 67.679
_diffrn_reflns_theta_max 77.219
_diffrn_reflns_theta_min 4.078
_diffrn_source 'INCOATEC Imus micro-focus source'
_diffrn_standards_number 0
_exptl_absorpt_coefficient_mu 0.862
_exptl_absorpt_correction_T_max 1.0000
_exptl_absorpt_correction_T_min 0.8954
_exptl_absorpt_correction_type multi-scan
_exptl_absorpt_process_details
;
SADABS-2016/2 (Bruker,2016/2) was used for absorption correction.
wR2(int) was 0.0948 before and 0.0782 after correction.
The Ratio of minimum to maximum transmission is 0.8954.
The \l/2 correction factor is Not present.
;
_exptl_crystal_colour colorless
_exptl_crystal_density_diffrn 1.404
_exptl_crystal_description plate
_exptl_crystal_F_000 752
_exptl_crystal_size_max 0.14
_exptl_crystal_size_mid 0.07
_exptl_crystal_size_min 0.02
_refine_diff_density_max 0.189
_refine_diff_density_min -0.185
_refine_diff_density_rms 0.044
_refine_ls_abs_structure_details
;
 Flack x determined using 1220 quotients [(I+)-(I-)]/[(I+)+(I-)]
 (Parsons, Flack and Wagner, Acta Cryst. B69 (2013) 249-259).
;
_refine_ls_abs_structure_Flack 0.17(10)
_refine_ls_extinction_method none
_refine_ls_goodness_of_fit_ref 1.048
_refine_ls_hydrogen_treatment mixed
_refine_ls_matrix_type full
_refine_ls_number_parameters 249
_refine_ls_number_reflns 3552
_refine_ls_number_restraints 0
_refine_ls_restrained_S_all 1.048
_refine_ls_R_factor_all 0.0433
_refine_ls_R_factor_gt 0.0352
_refine_ls_shift/su_max 0.000
_refine_ls_shift/su_mean 0.000
_refine_ls_structure_factor_coef Fsqd
_refine_ls_weighting_details 'w=1/[\s^2^(Fo^2^)+(0.0252P)^2^+0.6034P] where P=(Fo^2^+2Fc^2^)/3'
_refine_ls_weighting_scheme calc
_refine_ls_wR_factor_gt 0.0698
_refine_ls_wR_factor_ref 0.0731
_reflns_Friedel_coverage 0.721
_reflns_Friedel_fraction_full 1.000
_reflns_Friedel_fraction_max 0.985
_reflns_number_gt 3185
_reflns_number_total 3552
_reflns_threshold_expression 'I > 2\s(I)'
_cod_data_source_file np7b00732_si_002.cif
_cod_data_source_block jax_f2_3
_cod_database_code 1548515
_shelx_shelxl_version_number 2014/7
_shelx_space_group_comment
;
The symmetry employed for this shelxl refinement is uniquely defined
by the following loop, which should always be used as a source of
symmetry information in preference to the above space-group names.
They are only intended as comments.
;
_shelx_estimated_absorpt_t_max 0.983
_shelx_estimated_absorpt_t_min 0.889
_olex2_refinement_description
;
1. Fixed Uiso
 At 1.2 times of:
  All C(H) groups, All C(H,H) groups
 At 1.5 times of:
  All C(H,H,H) groups
2.a Ternary CH refined with riding coordinates:
 C9(H9), C19(H19), C20(H20), C25(H25)
2.b Secondary CH2 refined with riding coordinates:
 C8(H8A,H8B), C22(H22A,H22B)
2.c Aromatic/amide H refined with riding coordinates:
 C2(H2), C13(H13), C14(H14)
2.d Idealised Me refined as rotating group:
 C11(H11A,H11B,H11C), C26(H26A,H26B,H26C)
;
_olex2_submission_special_instructions 'No special instructions were received'

loop_
_space_group_symop_operation_xyz
'x, y, z'
'-x+1/2, -y, z+1/2'
'-x, y+1/2, -z+1/2'
'x+1/2, -y+1/2, -z'

loop_
_atom_site_label
_atom_site_type_symbol
_atom_site_fract_x
_atom_site_fract_y
_atom_site_fract_z
_atom_site_U_iso_or_equiv
_atom_site_adp_type
_atom_site_occupancy
_atom_site_site_symmetry_order
_atom_site_calc_flag
_atom_site_refinement_flags_posn
O1 O 0.4242(3) 0.18161(15) 0.52551(10) 0.0255(4) Uani 1 1 d .
C2 C 0.4670(4) 0.26146(19) 0.49797(13) 0.0184(5) Uani 1 1 d .
H2 H 0.5220 0.3128 0.5271 0.022 Uiso 1 1 calc R
C3 C 0.4392(3) 0.28351(17) 0.42280(13) 0.0144(5) Uani 1 1 d .
C4 C 0.3430(3) 0.21984(17) 0.37100(13) 0.0154(5) Uani 1 1 d .
H4 H 0.286(4) 0.155(2) 0.3795(16) 0.026(8) Uiso 1 1 d .
C5 C 0.3522(3) 0.27032(17) 0.30943(12) 0.0129(5) Uani 1 1 d .
O6 O 0.4509(2) 0.36046(12) 0.31839(8) 0.0138(4) Uani 1 1 d .
C7 C 0.5001(3) 0.36850(17) 0.38828(12) 0.0139(5) Uani 1 1 d .
C8 C 0.6136(3) 0.46152(18) 0.40825(13) 0.0155(5) Uani 1 1 d .
H8A H 0.7513 0.4538 0.3909 0.019 Uiso 1 1 calc R
H8B H 0.6194 0.4652 0.4606 0.019 Uiso 1 1 calc R
C9 C 0.5313(3) 0.56408(17) 0.38007(13) 0.0146(5) Uani 1 1 d .
H9 H 0.6397 0.6147 0.3865 0.018 Uiso 1 1 calc R
C10 C 0.3545(4) 0.60366(19) 0.42101(13) 0.0163(5) Uani 1 1 d .
C11 C 0.1810(4) 0.5343(2) 0.43303(15) 0.0225(6) Uani 1 1 d .
H11A H 0.1423 0.5032 0.3880 0.034 Uiso 1 1 calc GR
H11B H 0.0694 0.5731 0.4521 0.034 Uiso 1 1 calc GR
H11C H 0.2185 0.4815 0.4668 0.034 Uiso 1 1 calc GR
C12 C 0.3566(4) 0.6975(2) 0.44644(14) 0.0202(5) Uani 1 1 d .
H12A H 0.460(5) 0.743(2) 0.4381(16) 0.032(9) Uiso 1 1 d .
H12B H 0.238(5) 0.727(2) 0.4747(16) 0.029(8) Uiso 1 1 d .
C13 C 0.4967(4) 0.55551(17) 0.30094(12) 0.0141(5) Uani 1 1 d .
H13 H 0.6036 0.5298 0.2736 0.017 Uiso 1 1 calc R
C14 C 0.3338(4) 0.57984(17) 0.26572(12) 0.0141(5) Uani 1 1 d .
H14 H 0.2389 0.6225 0.2878 0.017 Uiso 1 1 calc R
C15 C 0.2949(4) 0.54268(17) 0.19314(13) 0.0146(5) Uani 1 1 d .
C16 C 0.4355(3) 0.47527(17) 0.15256(13) 0.0149(5) Uani 1 1 d .
O17 O 0.6136(2) 0.46986(13) 0.15530(9) 0.0191(4) Uani 1 1 d .
O18 O 0.3305(2) 0.41592(12) 0.10757(9) 0.0165(4) Uani 1 1 d .
C19 C 0.1160(3) 0.42731(18) 0.11721(13) 0.0163(5) Uani 1 1 d .
H19 H 0.0548 0.4453 0.0706 0.020 Uiso 1 1 calc R
C20 C 0.0959(3) 0.51605(18) 0.16680(13) 0.0157(5) Uani 1 1 d .
H20 H -0.0221 0.5218 0.1986 0.019 Uiso 1 1 calc R
O21 O 0.1928(2) 0.60553(12) 0.14063(9) 0.0178(4) Uani 1 1 d .
C22 C 0.0294(4) 0.32703(17) 0.14230(13) 0.0170(5) Uani 1 1 d .
H22A H -0.1164 0.3303 0.1367 0.020 Uiso 1 1 calc R
H22B H 0.0781 0.2733 0.1103 0.020 Uiso 1 1 calc R
C23 C 0.0742(3) 0.29519(17) 0.21817(13) 0.0152(5) Uani 1 1 d .
O24 O 0.1204(2) 0.18738(12) 0.22516(9) 0.0168(4) Uani 1 1 d .
C25 C 0.2758(3) 0.25934(17) 0.23625(13) 0.0140(5) Uani 1 1 d .
H25 H 0.3768 0.2644 0.1976 0.017 Uiso 1 1 calc R
C26 C -0.0615(4) 0.33475(19) 0.27517(14) 0.0201(5) Uani 1 1 d .
H26A H -0.1995 0.3213 0.2620 0.030 Uiso 1 1 calc GR
H26B H -0.0419 0.4077 0.2804 0.030 Uiso 1 1 calc GR
H26C H -0.0313 0.3010 0.3201 0.030 Uiso 1 1 calc GR

loop_
_atom_site_aniso_label
_atom_site_aniso_U_11
_atom_site_aniso_U_22
_atom_site_aniso_U_33
_atom_site_aniso_U_23
_atom_site_aniso_U_13
_atom_site_aniso_U_12
O1 0.0261(10) 0.0275(10) 0.0229(10) 0.0113(8) -0.0010(8) -0.0052(8)
C2 0.0151(11) 0.0227(13) 0.0176(12) 0.0041(10) 0.0004(10) -0.0009(10)
C3 0.0122(11) 0.0145(11) 0.0166(12) 0.0014(9) -0.0001(9) 0.0024(9)
C4 0.0136(11) 0.0126(11) 0.0201(13) -0.0005(9) 0.0027(10) -0.0007(9)
C5 0.0102(10) 0.0105(11) 0.0179(12) -0.0017(9) 0.0007(9) 0.0009(9)
O6 0.0161(8) 0.0120(8) 0.0134(8) 0.0005(6) -0.0008(7) -0.0021(7)
C7 0.0117(10) 0.0173(11) 0.0128(11) -0.0007(9) -0.0006(9) 0.0023(9)
C8 0.0146(12) 0.0162(12) 0.0157(12) 0.0014(9) -0.0015(9) 0.0004(9)
C9 0.0145(11) 0.0128(10) 0.0166(12) 0.0002(9) -0.0012(10) -0.0029(9)
C10 0.0171(11) 0.0198(12) 0.0121(11) 0.0021(9) -0.0045(10) -0.0002(10)
C11 0.0177(13) 0.0265(14) 0.0233(14) -0.0028(11) 0.0040(11) -0.0030(11)
C12 0.0238(13) 0.0196(13) 0.0171(13) -0.0017(10) -0.0028(11) 0.0032(11)
C13 0.0144(11) 0.0128(11) 0.0150(11) 0.0024(9) -0.0008(9) -0.0031(9)
C14 0.0161(12) 0.0114(11) 0.0149(12) -0.0012(9) 0.0009(10) -0.0003(9)
C15 0.0149(11) 0.0138(11) 0.0151(12) 0.0037(9) 0.0000(9) 0.0016(9)
C16 0.0175(12) 0.0145(11) 0.0127(11) 0.0025(9) 0.0002(10) -0.0007(10)
O17 0.0141(9) 0.0205(9) 0.0228(9) 0.0010(7) 0.0013(7) 0.0000(7)
O18 0.0148(8) 0.0187(9) 0.0160(9) -0.0032(7) 0.0008(7) 0.0006(7)
C19 0.0129(11) 0.0212(12) 0.0148(12) -0.0013(10) -0.0025(10) 0.0041(9)
C20 0.0166(12) 0.0173(12) 0.0131(12) 0.0018(9) -0.0017(9) 0.0032(9)
O21 0.0202(9) 0.0157(8) 0.0175(9) 0.0030(7) -0.0032(7) 0.0024(7)
C22 0.0139(12) 0.0179(11) 0.0191(13) -0.0036(10) -0.0019(10) 0.0022(10)
C23 0.0144(11) 0.0125(11) 0.0187(12) -0.0022(9) -0.0005(10) -0.0006(9)
O24 0.0148(8) 0.0126(8) 0.0231(9) -0.0030(7) -0.0011(7) -0.0015(7)
C25 0.0155(11) 0.0111(11) 0.0154(12) -0.0014(9) 0.0003(10) -0.0002(9)
C26 0.0170(12) 0.0212(13) 0.0222(14) -0.0006(10) 0.0033(11) 0.0046(10)

loop_
_atom_type_symbol
_atom_type_description
_atom_type_scat_dispersion_real
_atom_type_scat_dispersion_imag
_atom_type_scat_source
C C 0.0181 0.0091 'International Tables Vol C Tables 4.2.6.8 and 6.1.1.4'
H H 0.0000 0.0000 'International Tables Vol C Tables 4.2.6.8 and 6.1.1.4'
O O 0.0492 0.0322 'International Tables Vol C Tables 4.2.6.8 and 6.1.1.4'

loop_
_geom_angle_atom_site_label_1
_geom_angle_atom_site_label_2
_geom_angle_atom_site_label_3
_geom_angle
O1 C2 H2 118.0
O1 C2 C3 124.0(2)
C3 C2 H2 118.0
C4 C3 C2 126.7(2)
C7 C3 C2 126.2(2)
C7 C3 C4 107.1(2)
C3 C4 H4 126.3(18)
C5 C4 C3 105.9(2)
C5 C4 H4 127.8(18)
C4 C5 O6 110.4(2)
C4 C5 C25 137.9(2)
O6 C5 C25 111.58(19)
C7 O6 C5 107.69(18)
C3 C7 C8 135.4(2)
O6 C7 C3 108.9(2)
O6 C7 C8 115.6(2)
C7 C8 H8A 108.1
C7 C8 H8B 108.1
C7 C8 C9 116.60(19)
H8A C8 H8B 107.3
C9 C8 H8A 108.1
C9 C8 H8B 108.1
C8 C9 H9 106.4
C10 C9 C8 114.1(2)
C10 C9 H9 106.4
C10 C9 C13 114.0(2)
C13 C9 C8 108.98(19)
C13 C9 H9 106.4
C11 C10 C9 118.6(2)
C12 C10 C9 119.9(2)
C12 C10 C11 121.5(2)
C10 C11 H11A 109.5
C10 C11 H11B 109.5
C10 C11 H11C 109.5
H11A C11 H11B 109.5
H11A C11 H11C 109.5
H11B C11 H11C 109.5
C10 C12 H12A 123.2(19)
C10 C12 H12B 122.0(17)
H12A C12 H12B 115(2)
C9 C13 H13 116.4
C14 C13 C9 127.2(2)
C14 C13 H13 116.4
C13 C14 H14 119.0
C13 C14 C15 122.1(2)
C15 C14 H14 119.0
C14 C15 C16 123.7(2)
C20 C15 C14 123.6(2)
C20 C15 C16 105.0(2)
O21 C15 C14 121.4(2)
O21 C15 C16 106.74(19)
O21 C15 C20 58.68(14)
O17 C16 C15 129.7(2)
O17 C16 O18 120.9(2)
O18 C16 C15 109.38(19)
C16 O18 C19 112.22(18)
O18 C19 H19 108.8
O18 C19 C20 104.22(18)
O18 C19 C22 109.06(19)
C20 C19 H19 108.8
C20 C19 C22 116.8(2)
C22 C19 H19 108.8
C15 C20 C19 108.29(19)
C15 C20 H20 120.3
C19 C20 H20 120.3
O21 C20 C15 60.36(15)
O21 C20 C19 112.8(2)
O21 C20 H20 120.3
C20 O21 C15 60.96(15)
C19 C22 H22A 108.0
C19 C22 H22B 108.0
H22A C22 H22B 107.2
C23 C22 C19 117.18(19)
C23 C22 H22A 108.0
C23 C22 H22B 108.0
O24 C23 C22 113.34(19)
O24 C23 C25 58.16(13)
O24 C23 C26 113.8(2)
C25 C23 C22 119.2(2)
C25 C23 C26 120.4(2)
C26 C23 C22 117.0(2)
C25 O24 C23 61.38(14)
C5 C25 H25 115.9
C23 C25 C5 120.2(2)
C23 C25 H25 115.9
O24 C25 C5 117.1(2)
O24 C25 C23 60.46(14)
O24 C25 H25 115.9
C23 C26 H26A 109.5
C23 C26 H26B 109.5
C23 C26 H26C 109.5
H26A C26 H26B 109.5
H26A C26 H26C 109.5
H26B C26 H26C 109.5

loop_
_geom_bond_atom_site_label_1
_geom_bond_atom_site_label_2
_geom_bond_distance
O1 C2 1.213(3)
C2 H2 0.9500
C2 C3 1.460(3)
C3 C4 1.445(3)
C3 C7 1.364(3)
C4 H4 0.95(3)
C4 C5 1.342(3)
C5 O6 1.377(3)
C5 C25 1.481(3)
O6 C7 1.364(3)
C7 C8 1.499(3)
C8 H8A 0.9900
C8 H8B 0.9900
C8 C9 1.561(3)
C9 H9 1.0000
C9 C10 1.515(3)
C9 C13 1.516(3)
C10 C11 1.505(3)
C10 C12 1.332(4)
C11 H11A 0.9800
C11 H11B 0.9800
C11 H11C 0.9800
C12 H12A 0.94(3)
C12 H12B 1.04(3)
C13 H13 0.9500
C13 C14 1.324(3)
C14 H14 0.9500
C14 C15 1.479(3)
C15 C16 1.511(3)
C15 C20 1.474(3)
C15 O21 1.466(3)
C16 O17 1.205(3)
C16 O18 1.357(3)
O18 C19 1.466(3)
C19 H19 1.0000
C19 C20 1.508(3)
C19 C22 1.526(3)
C20 H20 1.0000
C20 O21 1.441(3)
C22 H22A 0.9900
C22 H22B 0.9900
C22 C23 1.523(3)
C23 O24 1.467(3)
C23 C25 1.480(3)
C23 C26 1.507(3)
O24 C25 1.433(3)
C25 H25 1.0000
C26 H26A 0.9800
C26 H26B 0.9800
C26 H26C 0.9800

loop_
_geom_torsion_atom_site_label_1
_geom_torsion_atom_site_label_2
_geom_torsion_atom_site_label_3
_geom_torsion_atom_site_label_4
_geom_torsion
O1 C2 C3 C4 5.8(4)
O1 C2 C3 C7 -174.1(2)
C2 C3 C4 C5 -179.9(2)
C2 C3 C7 O6 178.7(2)
C2 C3 C7 C8 2.9(4)
C3 C4 C5 O6 1.2(3)
C3 C4 C5 C25 -173.9(3)
C3 C7 C8 C9 -136.5(3)
C4 C3 C7 O6 -1.1(3)
C4 C3 C7 C8 -177.0(3)
C4 C5 O6 C7 -1.9(3)
C4 C5 C25 C23 84.4(4)
C4 C5 C25 O24 14.4(4)
C5 O6 C7 C3 1.9(3)
C5 O6 C7 C8 178.65(19)
O6 C5 C25 C23 -90.7(2)
O6 C5 C25 O24 -160.64(19)
O6 C7 C8 C9 47.9(3)
C7 C3 C4 C5 -0.1(3)
C7 C8 C9 C10 77.8(3)
C7 C8 C9 C13 -50.9(3)
C8 C9 C10 C11 -51.4(3)
C8 C9 C10 C12 127.5(2)
C8 C9 C13 C14 129.7(2)
C9 C13 C14 C15 -162.5(2)
C10 C9 C13 C14 1.0(3)
C13 C9 C10 C11 74.7(3)
C13 C9 C10 C12 -106.4(3)
C13 C14 C15 C16 -0.5(4)
C13 C14 C15 C20 144.3(2)
C13 C14 C15 O21 -144.8(2)
C14 C15 C16 O17 -30.5(4)
C14 C15 C16 O18 150.2(2)
C14 C15 C20 C19 -144.6(2)
C14 C15 C20 O21 109.1(2)
C14 C15 O21 C20 -112.8(2)
C15 C16 O18 C19 -6.0(3)
C16 C15 C20 C19 5.7(3)
C16 C15 C20 O21 -100.7(2)
C16 C15 O21 C20 97.7(2)
C16 O18 C19 C20 9.2(2)
C16 O18 C19 C22 -116.2(2)
O17 C16 O18 C19 174.6(2)
O18 C19 C20 C15 -8.9(2)
O18 C19 C20 O21 55.9(2)
O18 C19 C22 C23 72.2(2)
C19 C20 O21 C15 -98.8(2)
C19 C22 C23 O24 -138.6(2)
C19 C22 C23 C25 -73.2(3)
C19 C22 C23 C26 86.0(3)
C20 C15 C16 O17 179.4(3)
C20 C15 C16 O18 0.0(3)
C20 C19 C22 C23 -45.6(3)
O21 C15 C16 O17 118.1(3)
O21 C15 C16 O18 -61.2(2)
O21 C15 C20 C19 106.4(2)
C22 C19 C20 C15 111.5(2)
C22 C19 C20 O21 176.27(18)
C22 C23 O24 C25 111.0(2)
C22 C23 C25 C5 153.1(2)
C22 C23 C25 O24 -100.8(2)
C23 O24 C25 C5 111.1(2)
O24 C23 C25 C5 -106.1(2)
C25 C5 O6 C7 174.55(19)
C26 C23 O24 C25 -112.1(2)
C26 C23 C25 C5 -5.3(3)
C26 C23 C25 O24 100.7(2)
